data_9008425
loop_
_publ_author_name
'Kohlmann, M.'
'Schulz, H.'

_publ_section_title
;
 Crystal structure of copper iron rhenium molybdenium sulfide,
 (Cu0.85Fe0.15)(Re2.85Mo1.15)S8
;
_journal_name_full 'Zeitschrift fur Kristallographie'
_journal_page_first 287
_journal_page_last 288
_journal_volume 204
_journal_year 1993
_chemical_formula_structural (Cu0.85Fe0.15)(Re2.85Mo1.15)S8
_chemical_formula_sum 'Cu0.85 Fe0.15 Mo1.16 Re2.84 S8'
_space_group_IT_number 216
_symmetry_space_group_name_Hall 'F -4 2 3'
_symmetry_space_group_name_H-M 'F -4 3 m'
_cell_angle_alpha 90
_cell_angle_beta 90
_cell_angle_gamma 90
_cell_length_a 9.5715
_cell_length_b 9.5715
_cell_length_c 9.5715
_cell_formula_units_Z 4
_cell_volume 876.880
_exptl_crystal_density_diffrn 7.264
_cod_depositor_comments
;
 Fixing _atom_site_label values from 'Sl' to 'S1'.

 Antanas Vaitkus
 2013-04-02
;
_cod_original_formula_sum '(Cu.85 Fe.15) (Re2.84 Mo1.16) S8'
_cod_database_code 9008425

loop_
_symmetry_equiv_pos_as_xyz
x,y,z
x,1/2+y,1/2+z
1/2+x,y,1/2+z
1/2+x,1/2+y,z
-z,x,-y
-z,1/2+x,1/2-y
1/2-z,x,1/2-y
1/2-z,1/2+x,-y
-y,z,-x
-y,1/2+z,1/2-x
1/2-y,z,1/2-x
1/2-y,1/2+z,-x
-x,y,-z
-x,1/2+y,1/2-z
1/2-x,y,1/2-z
1/2-x,1/2+y,-z
x,-z,-y
x,1/2-z,1/2-y
1/2+x,-z,1/2-y
1/2+x,1/2-z,-y
z,-y,-x
z,1/2-y,1/2-x
1/2+z,-y,1/2-x
1/2+z,1/2-y,-x
y,-x,-z
y,1/2-x,1/2-z
1/2+y,-x,1/2-z
1/2+y,1/2-x,-z
x,z,y
x,1/2+z,1/2+y
1/2+x,z,1/2+y
1/2+x,1/2+z,y
z,y,x
z,1/2+y,1/2+x
1/2+z,y,1/2+x
1/2+z,1/2+y,x
y,x,z
y,1/2+x,1/2+z
1/2+y,x,1/2+z
1/2+y,1/2+x,z
-z,-x,y
-z,1/2-x,1/2+y
1/2-z,-x,1/2+y
1/2-z,1/2-x,y
-y,-z,x
-y,1/2-z,1/2+x
1/2-y,-z,1/2+x
1/2-y,1/2-z,x
-x,-y,z
-x,1/2-y,1/2+z
1/2-x,-y,1/2+z
1/2-x,1/2-y,z
z,-x,-y
z,1/2-x,1/2-y
1/2+z,-x,1/2-y
1/2+z,1/2-x,-y
y,-z,-x
y,1/2-z,1/2-x
1/2+y,-z,1/2-x
1/2+y,1/2-z,-x
x,-y,-z
x,1/2-y,1/2-z
1/2+x,-y,1/2-z
1/2+x,1/2-y,-z
-x,z,-y
-x,1/2+z,1/2-y
1/2-x,z,1/2-y
1/2-x,1/2+z,-y
-z,y,-x
-z,1/2+y,1/2-x
1/2-z,y,1/2-x
1/2-z,1/2+y,-x
-y,x,-z
-y,1/2+x,1/2-z
1/2-y,x,1/2-z
1/2-y,1/2+x,-z
-x,-z,y
-x,1/2-z,1/2+y
1/2-x,-z,1/2+y
1/2-x,1/2-z,y
-z,-y,x
-z,1/2-y,1/2+x
1/2-z,-y,1/2+x
1/2-z,1/2-y,x
-y,-x,z
-y,1/2-x,1/2+z
1/2-y,-x,1/2+z
1/2-y,1/2-x,z
z,x,y
z,1/2+x,1/2+y
1/2+z,x,1/2+y
1/2+z,1/2+x,y
y,z,x
y,1/2+z,1/2+x
1/2+y,z,1/2+x
1/2+y,1/2+z,x

loop_
_atom_site_aniso_label
_atom_site_aniso_U_11
_atom_site_aniso_U_22
_atom_site_aniso_U_33
_atom_site_aniso_U_12
_atom_site_aniso_U_13
_atom_site_aniso_U_23
Cu 0.01000 0.01000 0.01000 0.00000 0.00000 0.00000
Fe 0.01000 0.01000 0.01000 0.00000 0.00000 0.00000
Re 0.00460 0.00460 0.00460 -0.00020 -0.00020 -0.00020
Mo 0.00460 0.00460 0.00460 -0.00020 -0.00020 -0.00020
S1 0.00600 0.00600 0.00600 -0.00090 -0.00090 -0.00090
S2 0.00600 0.00600 0.00600 -0.00120 -0.00120 -0.00120

loop_
_atom_site_label
_atom_site_fract_x
_atom_site_fract_y
_atom_site_fract_z
_atom_site_occupancy
Cu 0.00000 0.00000 0.00000 0.85000
Fe 0.00000 0.00000 0.00000 0.15000
Re 0.39577 0.39577 0.39577 0.71000
Mo 0.39577 0.39577 0.39577 0.29000
S1 0.63640 0.63640 0.63640 1.00000
S2 0.13490 0.13490 0.13490 1.00000

_database_code_amcsd 0011037
